data_2244137
loop_
_publ_author_name
'Mohamed, Shaaban K.'
'Mague, Joel T.'
'Akkurt, Mehmet'
'Alfayomy, Abdallah M.'
'Seri, Sahar M. Abou'
'Abdel-Raheem, Shaban A. A.'
'Ul-Malik, Mokhtar A. Abd'

_publ_section_title
;
 Crystal structure and Hirshfeld surface analysis of ethyl
 (3<i>E</i>)-5-(4-chlorophenyl)-3-{[(4-chlorophenyl)formamido]imino}-7-methyl-2<i>H</i>,3<i>H</i>,5<i>H</i>-[1,3]thiazolo[3,2-<i>a</i>]pyrimidine-6-carboxylate
;
_journal_coeditor_code VM2265
_journal_issue 8
_journal_name_full 'Acta Crystallographica Section E'
_journal_page_first
;
;
_journal_paper_doi 10.1107/S205698902200603X
_journal_volume 78
_journal_year 2022
_chemical_formula_iupac 'C23 H20 Cl2 N4 O3 S'
_chemical_formula_moiety 'C23 H20 Cl2 N4 O3 S'
_chemical_formula_sum 'C23 H20 Cl2 N4 O3 S'
_chemical_formula_weight 503.39
_chemical_name_systematic
'Ethyl (3<i>E</i>)-5-(4-chlorophenyl)-3-{[(4-chlorophenyl)formamido]imino}-7-methyl-2<i>H</i>,3<i>H</i>,5<i>H</i>-[1,3]thiazolo[3,2-<i>a</i>]pyrimidine-6-carboxylate'
_space_group_crystal_system monoclinic
_space_group_IT_number 14
_space_group_name_Hall '-P 2ybc'
_space_group_name_H-M_alt 'P 1 21/c 1'
_atom_sites_solution_hydrogens mixed
_atom_sites_solution_primary direct
_atom_sites_solution_secondary difmap
_audit_creation_method SHELXL-2018/1
_cell_angle_alpha 90
_cell_angle_beta 112.417(3)
_cell_angle_gamma 90
_cell_formula_units_Z 4
_cell_length_a 14.8117(18)
_cell_length_b 10.7086(13)
_cell_length_c 15.1887(19)
_cell_measurement_reflns_used 9966
_cell_measurement_temperature 150(2)
_cell_measurement_theta_max 74.6219
_cell_measurement_theta_min 3.2276
_cell_volume 2227.1(5)
_computing_cell_refinement
;
<i>SAINT</i> (Bruker, 2016)
;
_computing_data_collection
;
<i>APEX3</i> (Bruker, 2016)
;
_computing_data_reduction
;
<i>SAINT</i>  (Bruker, 2016)
;
_computing_molecular_graphics
;
ORTEP-3 for Windows (Farrugia, 2012)
;
_computing_publication_material
;
PLATON (Spek, 2020)
;
_computing_structure_refinement
;
<i>SHELXL2018/1</i> (Sheldrick, 2015<i>b</i>)
;
_computing_structure_solution
;
<i>SHELXT</i> (Sheldrick, 2015<i>a</i>)
;
_diffrn_ambient_temperature 150(2)
_diffrn_detector_area_resol_mean 10.4167
_diffrn_measured_fraction_theta_full 0.994
_diffrn_measured_fraction_theta_max 0.985
_diffrn_measurement_device_type 'Bruker D8 VENTURE PHOTON 100 CMOS'
_diffrn_measurement_method '\w scans'
_diffrn_radiation_monochromator mirror
_diffrn_radiation_type CuK\a
_diffrn_radiation_wavelength 1.54178
_diffrn_reflns_av_R_equivalents 0.0308
_diffrn_reflns_av_unetI/netI 0.0274
_diffrn_reflns_limit_h_max 17
_diffrn_reflns_limit_h_min -18
_diffrn_reflns_limit_k_max 12
_diffrn_reflns_limit_k_min -13
_diffrn_reflns_limit_l_max 18
_diffrn_reflns_limit_l_min -18
_diffrn_reflns_number 16958
_diffrn_reflns_theta_full 71.000
_diffrn_reflns_theta_max 74.614
_diffrn_reflns_theta_min 3.227
_diffrn_source 'INCOATEC I\mS micro--focus source'
_exptl_absorpt_coefficient_mu 3.796
_exptl_absorpt_correction_T_max 0.76
_exptl_absorpt_correction_T_min 0.59
_exptl_absorpt_correction_type numerical
_exptl_absorpt_process_details
;
(<i>SADABS</i>; Krause <i>et al.</i>, 2015)
;
_exptl_crystal_colour 'pale yellow'
_exptl_crystal_density_diffrn 1.501
_exptl_crystal_density_method 'not measured'
_exptl_crystal_description plate
_exptl_crystal_F_000 1040
_exptl_crystal_size_max 0.210
_exptl_crystal_size_mid 0.177
_exptl_crystal_size_min 0.078
_refine_diff_density_max 0.226
_refine_diff_density_min -0.352
_refine_ls_extinction_method none
_refine_ls_goodness_of_fit_ref 1.046
_refine_ls_hydrogen_treatment mixed
_refine_ls_matrix_type full
_refine_ls_number_parameters 367
_refine_ls_number_reflns 4497
_refine_ls_number_restraints 0
_refine_ls_restrained_S_all 1.046
_refine_ls_R_factor_all 0.0362
_refine_ls_R_factor_gt 0.0316
_refine_ls_shift/su_max 0.001
_refine_ls_shift/su_mean 0.000
_refine_ls_structure_factor_coef Fsqd
_refine_ls_weighting_details 'w=1/[\s^2^(Fo^2^)+(0.0409P)^2^+1.0281P] where P=(Fo^2^+2Fc^2^)/3'
_refine_ls_weighting_scheme calc
_refine_ls_wR_factor_gt 0.0782
_refine_ls_wR_factor_ref 0.0816
_reflns_number_gt 4000
_reflns_number_total 4497
_reflns_threshold_expression 'I > 2\s(I)'
_cod_data_source_file vm2265sup1.cif
_cod_data_source_block I
_cod_original_sg_symbol_H-M 'P 21/c'
_cod_database_code 2244137
_shelx_space_group_comment
;
The symmetry employed for this shelxl refinement is uniquely defined
by the following loop, which should always be used as a source of
symmetry information in preference to the above space-group names.
They are only intended as comments.
;
_shelx_estimated_absorpt_t_min 0.503
_shelx_estimated_absorpt_t_max 0.756

loop_
_space_group_symop_operation_xyz
'x, y, z'
'-x, y+1/2, -z+1/2'
'-x, -y, -z'
'x, -y-1/2, z-1/2'

loop_
_atom_site_type_symbol
_atom_site_label
_atom_site_fract_x
_atom_site_fract_y
_atom_site_fract_z
_atom_site_U_iso_or_equiv
_atom_site_adp_type
_atom_site_calc_flag
_atom_site_occupancy
_atom_site_disorder_assembly
_atom_site_disorder_group
Cl Cl1 0.17142(3) 0.13315(4) 0.78029(3) 0.03577(12) Uani d 1 . .
Cl Cl2 0.88333(3) -0.06239(4) 0.59045(3) 0.03541(12) Uani d 1 . .
S S1 0.54003(3) 0.68437(3) 0.77522(3) 0.02275(10) Uani d 1 . .
O O1 0.06386(8) 0.72960(11) 0.49406(8) 0.0282(3) Uani d 1 . .
O O2 0.12796(7) 0.58575(10) 0.42622(7) 0.0214(2) Uani d 1 . .
O O3 0.46040(8) 0.25187(11) 0.44901(8) 0.0277(3) Uani d 1 . .
N N1 0.35416(9) 0.75804(11) 0.71116(9) 0.0191(3) Uani d 1 . .
N N2 0.39614(8) 0.58809(11) 0.63452(9) 0.0167(2) Uani d 1 . .
N N3 0.45875(9) 0.42363(11) 0.57852(9) 0.0182(2) Uani d 1 . .
N N4 0.54188(9) 0.35323(11) 0.58917(9) 0.0185(3) Uani d 1 . .
H H4 0.5851(16) 0.339(2) 0.6478(16) 0.034(5) Uiso d 1 . .
C C1 0.29435(10) 0.54883(13) 0.58144(10) 0.0164(3) Uani d 1 . .
H H1 0.2883(13) 0.5261(17) 0.5176(13) 0.020(4) Uiso d 1 . .
C C2 0.22891(10) 0.66068(13) 0.57591(10) 0.0174(3) Uani d 1 . .
C C3 0.25829(11) 0.75263(14) 0.64191(10) 0.0187(3) Uani d 1 . .
C C4 0.41675(10) 0.68010(13) 0.70116(10) 0.0173(3) Uani d 1 . .
C C5 0.56960(11) 0.55753(14) 0.71172(12) 0.0222(3) Uani d 1 . .
H H5A 0.6126(14) 0.5860(18) 0.6802(14) 0.026(5) Uiso d 1 . .
H H5B 0.6020(14) 0.490(2) 0.7563(14) 0.030(5) Uiso d 1 . .
C C6 0.47481(10) 0.51442(13) 0.63687(10) 0.0171(3) Uani d 1 . .
C C7 0.13182(10) 0.66442(14) 0.49758(10) 0.0187(3) Uani d 1 . .
C C8 0.03585(11) 0.58383(16) 0.34410(11) 0.0242(3) Uani d 1 . .
H H8A 0.0046(14) 0.6678(18) 0.3345(13) 0.025(5) Uiso d 1 . .
H H8B 0.0558(14) 0.5674(18) 0.2876(14) 0.031(5) Uiso d 1 . .
C C9 -0.02993(13) 0.48441(18) 0.35603(13) 0.0312(4) Uani d 1 . .
H H9A -0.0462(16) 0.505(2) 0.4146(16) 0.046(6) Uiso d 1 . .
H H9B -0.0915(16) 0.481(2) 0.2994(15) 0.036(5) Uiso d 1 . .
H H9C 0.0007(15) 0.402(2) 0.3634(15) 0.036(5) Uiso d 1 . .
C C10 0.19597(11) 0.85945(15) 0.64967(12) 0.0244(3) Uani d 1 . .
H H10A 0.163647 0.898217 0.586985 0.037 Uiso calc 1 . .
H H10B 0.237071 0.921446 0.694614 0.037 Uiso calc 1 . .
H H10C 0.146532 0.828365 0.672479 0.037 Uiso calc 1 . .
C C11 0.26837(10) 0.43898(13) 0.63133(11) 0.0173(3) Uani d 1 . .
C C12 0.20906(11) 0.34314(14) 0.57860(11) 0.0225(3) Uani d 1 . .
H H12 0.1865(15) 0.3439(19) 0.5098(15) 0.033(5) Uiso d 1 . .
C C13 0.17835(12) 0.24801(15) 0.62368(12) 0.0257(3) Uani d 1 . .
H H13 0.1355(16) 0.183(2) 0.5870(15) 0.038(6) Uiso d 1 . .
C C14 0.21023(11) 0.24912(14) 0.72190(12) 0.0237(3) Uani d 1 . .
C C15 0.27240(12) 0.34069(15) 0.77649(11) 0.0228(3) Uani d 1 . .
H H15 0.2958(14) 0.3367(18) 0.8437(15) 0.026(5) Uiso d 1 . .
C C16 0.30021(11) 0.43621(14) 0.73052(11) 0.0208(3) Uani d 1 . .
H H16 0.3430(14) 0.5015(19) 0.7694(14) 0.029(5) Uiso d 1 . .
C C17 0.53321(11) 0.26487(14) 0.52138(10) 0.0192(3) Uani d 1 . .
C C18 0.62243(11) 0.18586(14) 0.54149(10) 0.0195(3) Uani d 1 . .
C C19 0.71484(11) 0.22052(15) 0.60544(11) 0.0203(3) Uani d 1 . .
H H19 0.7245(15) 0.2983(19) 0.6372(14) 0.030(5) Uiso d 1 . .
C C20 0.79527(12) 0.14427(15) 0.62055(11) 0.0222(3) Uani d 1 . .
H H20 0.8601(14) 0.1693(18) 0.6609(14) 0.025(5) Uiso d 1 . .
C C21 0.78269(12) 0.03304(15) 0.57072(11) 0.0245(3) Uani d 1 . .
C C22 0.69176(13) -0.00299(16) 0.50590(12) 0.0274(3) Uani d 1 . .
H H22 0.6864(15) -0.080(2) 0.4729(15) 0.038(6) Uiso d 1 . .
C C23 0.61184(12) 0.07413(15) 0.49123(11) 0.0245(3) Uani d 1 . .
H H23 0.5501(15) 0.0493(18) 0.4452(15) 0.030(5) Uiso d 1 . .

loop_
_atom_site_aniso_label
_atom_site_aniso_U_11
_atom_site_aniso_U_22
_atom_site_aniso_U_33
_atom_site_aniso_U_12
_atom_site_aniso_U_13
_atom_site_aniso_U_23
Cl1 0.0475(3) 0.0231(2) 0.0488(3) -0.00518(16) 0.0318(2) 0.00199(17)
Cl2 0.0330(2) 0.0397(2) 0.0294(2) 0.01712(17) 0.00721(18) -0.00225(17)
S1 0.01551(18) 0.02385(19) 0.02288(19) -0.00037(13) 0.00060(15) -0.00508(14)
O1 0.0180(5) 0.0331(6) 0.0285(6) 0.0073(4) 0.0032(5) -0.0054(5)
O2 0.0141(5) 0.0247(5) 0.0197(5) 0.0017(4) 0.0002(4) -0.0039(4)
O3 0.0221(6) 0.0340(6) 0.0211(6) 0.0022(5) 0.0016(5) -0.0051(5)
N1 0.0173(6) 0.0195(6) 0.0184(6) -0.0006(5) 0.0043(5) -0.0012(5)
N2 0.0127(6) 0.0167(6) 0.0181(6) -0.0003(4) 0.0030(5) -0.0006(5)
N3 0.0155(6) 0.0189(6) 0.0192(6) 0.0023(5) 0.0053(5) 0.0022(5)
N4 0.0156(6) 0.0200(6) 0.0177(6) 0.0037(5) 0.0037(5) 0.0006(5)
C1 0.0124(6) 0.0184(7) 0.0155(7) -0.0002(5) 0.0020(5) -0.0013(5)
C2 0.0149(7) 0.0178(7) 0.0181(7) 0.0008(5) 0.0046(6) 0.0012(5)
C3 0.0174(7) 0.0198(7) 0.0180(7) 0.0001(5) 0.0058(6) 0.0018(5)
C4 0.0167(7) 0.0171(7) 0.0163(7) -0.0021(5) 0.0044(6) 0.0011(5)
C5 0.0159(7) 0.0218(7) 0.0237(8) 0.0003(6) 0.0019(6) -0.0022(6)
C6 0.0146(6) 0.0171(7) 0.0183(7) 0.0005(5) 0.0047(6) 0.0038(5)
C7 0.0170(7) 0.0189(7) 0.0187(7) -0.0001(5) 0.0051(6) 0.0008(5)
C8 0.0169(7) 0.0306(8) 0.0187(7) 0.0024(6) -0.0004(6) -0.0024(6)
C9 0.0210(8) 0.0382(10) 0.0296(9) -0.0060(7) 0.0042(7) -0.0050(7)
C10 0.0213(7) 0.0241(8) 0.0245(8) 0.0031(6) 0.0050(6) -0.0044(6)
C11 0.0137(6) 0.0167(7) 0.0208(7) 0.0019(5) 0.0056(6) 0.0001(5)
C12 0.0218(7) 0.0212(7) 0.0225(8) -0.0018(6) 0.0063(6) -0.0025(6)
C13 0.0248(8) 0.0198(7) 0.0323(9) -0.0051(6) 0.0106(7) -0.0055(6)
C14 0.0232(8) 0.0183(7) 0.0343(9) 0.0008(6) 0.0162(7) 0.0017(6)
C15 0.0242(8) 0.0228(7) 0.0220(8) 0.0028(6) 0.0096(6) 0.0017(6)
C16 0.0196(7) 0.0196(7) 0.0209(7) -0.0006(6) 0.0052(6) -0.0012(6)
C17 0.0196(7) 0.0211(7) 0.0166(7) -0.0011(6) 0.0063(6) 0.0017(5)
C18 0.0207(7) 0.0219(7) 0.0162(7) 0.0012(6) 0.0076(6) 0.0014(5)
C19 0.0208(7) 0.0217(7) 0.0186(7) -0.0001(6) 0.0078(6) 0.0001(6)
C20 0.0207(7) 0.0259(8) 0.0185(7) 0.0011(6) 0.0058(6) 0.0029(6)
C21 0.0267(8) 0.0277(8) 0.0199(7) 0.0077(6) 0.0097(7) 0.0032(6)
C22 0.0319(9) 0.0262(8) 0.0230(8) 0.0042(7) 0.0092(7) -0.0046(6)
C23 0.0239(8) 0.0266(8) 0.0207(8) 0.0003(6) 0.0060(7) -0.0042(6)

loop_
_atom_type_symbol
_atom_type_description
_atom_type_scat_dispersion_real
_atom_type_scat_dispersion_imag
_atom_type_scat_source
C C 0.0181 0.0091 'International Tables Vol C Tables 4.2.6.8 and 6.1.1.4'
H H 0.0000 0.0000 'International Tables Vol C Tables 4.2.6.8 and 6.1.1.4'
Cl Cl 0.3639 0.7018 'International Tables Vol C Tables 4.2.6.8 and 6.1.1.4'
N N 0.0311 0.0180 'International Tables Vol C Tables 4.2.6.8 and 6.1.1.4'
O O 0.0492 0.0322 'International Tables Vol C Tables 4.2.6.8 and 6.1.1.4'
S S 0.3331 0.5567 'International Tables Vol C Tables 4.2.6.8 and 6.1.1.4'

loop_
_geom_angle_atom_site_label_1
_geom_angle_atom_site_label_2
_geom_angle_atom_site_label_3
_geom_angle_site_symmetry_1
_geom_angle_site_symmetry_3
_geom_angle
_geom_angle_publ_flag
C4 S1 C5 . . 92.48(7) ?
C7 O2 C8 . . 115.69(11) ?
C4 N1 C3 . . 116.56(12) ?
C4 N2 C6 . . 116.21(12) ?
C4 N2 C1 . . 120.38(12) ?
C6 N2 C1 . . 121.49(12) ?
C6 N3 N4 . . 114.05(12) ?
C17 N4 N3 . . 117.37(12) ?
C17 N4 H4 . . 117.6(14) ?
N3 N4 H4 . . 118.2(13) ?
N2 C1 C2 . . 107.61(11) ?
N2 C1 C11 . . 110.33(11) ?
C2 C1 C11 . . 110.98(11) ?
N2 C1 H1 . . 107.7(10) ?
C2 C1 H1 . . 109.1(11) ?
C11 C1 H1 . . 111.0(11) ?
C3 C2 C7 . . 121.09(13) ?
C3 C2 C1 . . 120.89(13) ?
C7 C2 C1 . . 118.01(12) ?
C2 C3 N1 . . 122.05(13) ?
C2 C3 C10 . . 125.34(14) ?
N1 C3 C10 . . 112.60(13) ?
N1 C4 N2 . . 125.77(13) ?
N1 C4 S1 . . 121.79(11) ?
N2 C4 S1 . . 112.44(10) ?
C6 C5 S1 . . 106.67(10) ?
C6 C5 H5A . . 108.6(11) ?
S1 C5 H5A . . 111.1(11) ?
C6 C5 H5B . . 111.6(12) ?
S1 C5 H5B . . 109.7(12) ?
H5A C5 H5B . . 109.2(16) ?
N3 C6 N2 . . 118.70(13) ?
N3 C6 C5 . . 129.25(13) ?
N2 C6 C5 . . 112.05(12) ?
O1 C7 O2 . . 122.84(13) ?
O1 C7 C2 . . 126.15(14) ?
O2 C7 C2 . . 110.99(12) ?
O2 C8 C9 . . 110.25(13) ?
O2 C8 H8A . . 110.1(11) ?
C9 C8 H8A . . 111.8(11) ?
O2 C8 H8B . . 104.2(11) ?
C9 C8 H8B . . 112.8(11) ?
H8A C8 H8B . . 107.4(16) ?
C8 C9 H9A . . 109.4(13) ?
C8 C9 H9B . . 110.2(12) ?
H9A C9 H9B . . 108.5(17) ?
C8 C9 H9C . . 111.2(12) ?
H9A C9 H9C . . 110.0(18) ?
H9B C9 H9C . . 107.6(17) ?
C3 C10 H10A . . 109.5 ?
C3 C10 H10B . . 109.5 ?
H10A C10 H10B . . 109.5 ?
C3 C10 H10C . . 109.5 ?
H10A C10 H10C . . 109.5 ?
H10B C10 H10C . . 109.5 ?
C12 C11 C16 . . 119.03(14) ?
C12 C11 C1 . . 120.47(13) ?
C16 C11 C1 . . 120.43(13) ?
C11 C12 C13 . . 120.58(15) ?
C11 C12 H12 . . 119.8(12) ?
C13 C12 H12 . . 119.5(12) ?
C14 C13 C12 . . 118.79(15) ?
C14 C13 H13 . . 120.6(13) ?
C12 C13 H13 . . 120.6(13) ?
C13 C14 C15 . . 121.88(15) ?
C13 C14 Cl1 . . 119.93(12) ?
C15 C14 Cl1 . . 118.19(13) ?
C14 C15 C16 . . 118.59(15) ?
C14 C15 H15 . . 120.0(12) ?
C16 C15 H15 . . 121.4(12) ?
C15 C16 C11 . . 121.05(14) ?
C15 C16 H16 . . 118.2(12) ?
C11 C16 H16 . . 120.7(12) ?
O3 C17 N4 . . 123.67(14) ?
O3 C17 C18 . . 121.81(14) ?
N4 C17 C18 . . 114.50(13) ?
C19 C18 C23 . . 119.04(14) ?
C19 C18 C17 . . 123.16(14) ?
C23 C18 C17 . . 117.77(14) ?
C20 C19 C18 . . 120.74(15) ?
C20 C19 H19 . . 118.7(12) ?
C18 C19 H19 . . 120.5(12) ?
C21 C20 C19 . . 119.14(15) ?
C21 C20 H20 . . 118.8(11) ?
C19 C20 H20 . . 121.9(11) ?
C20 C21 C22 . . 121.28(15) ?
C20 C21 Cl2 . . 118.95(13) ?
C22 C21 Cl2 . . 119.77(13) ?
C21 C22 C23 . . 119.08(15) ?
C21 C22 H22 . . 118.6(13) ?
C23 C22 H22 . . 122.3(13) ?
C22 C23 C18 . . 120.70(15) ?
C22 C23 H23 . . 118.2(12) ?
C18 C23 H23 . . 121.1(12) ?

loop_
_geom_bond_atom_site_label_1
_geom_bond_atom_site_label_2
_geom_bond_site_symmetry_2
_geom_bond_distance
_geom_bond_publ_flag
Cl1 C14 . 1.7459(16) ?
Cl2 C21 . 1.7365(16) ?
S1 C4 . 1.7421(15) ?
S1 C5 . 1.8135(16) ?
O1 C7 . 1.2092(18) ?
O2 C7 . 1.3566(18) ?
O2 C8 . 1.4559(18) ?
O3 C17 . 1.2193(19) ?
N1 C4 . 1.2987(19) ?
N1 C3 . 1.4097(19) ?
N2 C4 . 1.3612(19) ?
N2 C6 . 1.3963(18) ?
N2 C1 . 1.4740(17) ?
N3 C6 . 1.2754(19) ?
N3 N4 . 1.3995(17) ?
N4 C17 . 1.3680(19) ?
N4 H4 . 0.89(2) ?
C1 C2 . 1.5228(19) ?
C1 C11 . 1.526(2) ?
C1 H1 . 0.970(18) ?
C2 C3 . 1.353(2) ?
C2 C7 . 1.477(2) ?
C3 C10 . 1.503(2) ?
C5 C6 . 1.503(2) ?
C5 H5A . 0.98(2) ?
C5 H5B . 0.98(2) ?
C8 C9 . 1.500(2) ?
C8 H8A . 1.00(2) ?
C8 H8B . 1.02(2) ?
C9 H9A . 1.03(2) ?
C9 H9B . 0.99(2) ?
C9 H9C . 0.98(2) ?
C10 H10A . 0.9800 ?
C10 H10B . 0.9800 ?
C10 H10C . 0.9800 ?
C11 C12 . 1.389(2) ?
C11 C16 . 1.397(2) ?
C12 C13 . 1.397(2) ?
C12 H12 . 0.97(2) ?
C13 C14 . 1.382(2) ?
C13 H13 . 0.96(2) ?
C14 C15 . 1.384(2) ?
C15 C16 . 1.387(2) ?
C15 H15 . 0.95(2) ?
C16 H16 . 0.98(2) ?
C17 C18 . 1.499(2) ?
C18 C19 . 1.393(2) ?
C18 C23 . 1.396(2) ?
C19 C20 . 1.389(2) ?
C19 H19 . 0.95(2) ?
C20 C21 . 1.385(2) ?
C20 H20 . 0.96(2) ?
C21 C22 . 1.386(2) ?
C22 C23 . 1.390(2) ?
C22 H22 . 0.95(2) ?
C23 H23 . 0.95(2) ?

loop_
_geom_hbond_atom_site_label_D
_geom_hbond_atom_site_label_H
_geom_hbond_atom_site_label_A
_geom_hbond_site_symmetry_A
_geom_hbond_distance_DH
_geom_hbond_distance_HA
_geom_hbond_distance_DA
_geom_hbond_angle_DHA
_geom_hbond_publ_flag
N4 H4 N1 2_646 0.89(2) 2.16(2) 3.0076(18) 158(2) yes
C5 H5A O3 3_666 0.98(2) 2.533(19) 3.081(2) 115.3(14) yes
C5 H5B N1 2_646 0.98(2) 2.57(2) 3.453(2) 150.1(16) yes
C8 H8B Cl1 4_565 1.02(2) 2.77(2) 3.4430(17) 123.1(14) yes
C15 H15 O3 4_566 0.95(2) 2.54(2) 3.1682(19) 124.5(17) yes

loop_
_geom_torsion_atom_site_label_1
_geom_torsion_atom_site_label_2
_geom_torsion_atom_site_label_3
_geom_torsion_atom_site_label_4
_geom_torsion_site_symmetry_1
_geom_torsion_site_symmetry_2
_geom_torsion_site_symmetry_3
_geom_torsion_site_symmetry_4
_geom_torsion
_geom_torsion_publ_flag
C6 N3 N4 C17 . . . . -171.54(13) ?
C4 N2 C1 C2 . . . . 28.34(17) ?
C6 N2 C1 C2 . . . . -168.05(12) ?
C4 N2 C1 C11 . . . . -92.88(15) ?
C6 N2 C1 C11 . . . . 70.74(16) ?
N2 C1 C2 C3 . . . . -25.06(18) ?
C11 C1 C2 C3 . . . . 95.74(16) ?
N2 C1 C2 C7 . . . . 156.14(12) ?
C11 C1 C2 C7 . . . . -83.05(16) ?
C7 C2 C3 N1 . . . . -173.09(13) ?
C1 C2 C3 N1 . . . . 8.2(2) ?
C7 C2 C3 C10 . . . . 5.8(2) ?
C1 C2 C3 C10 . . . . -172.92(14) ?
C4 N1 C3 C2 . . . . 8.7(2) ?
C4 N1 C3 C10 . . . . -170.30(13) ?
C3 N1 C4 N2 . . . . -5.4(2) ?
C3 N1 C4 S1 . . . . 174.58(10) ?
C6 N2 C4 N1 . . . . -179.75(14) ?
C1 N2 C4 N1 . . . . -15.3(2) ?
C6 N2 C4 S1 . . . . 0.26(16) ?
C1 N2 C4 S1 . . . . 164.71(10) ?
C5 S1 C4 N1 . . . . -178.09(13) ?
C5 S1 C4 N2 . . . . 1.90(11) ?
C4 S1 C5 C6 . . . . -3.28(11) ?
N4 N3 C6 N2 . . . . -177.82(12) ?
N4 N3 C6 C5 . . . . 2.2(2) ?
C4 N2 C6 N3 . . . . 177.12(13) ?
C1 N2 C6 N3 . . . . 12.9(2) ?
C4 N2 C6 C5 . . . . -2.92(18) ?
C1 N2 C6 C5 . . . . -167.18(13) ?
S1 C5 C6 N3 . . . . -176.04(13) ?
S1 C5 C6 N2 . . . . 4.01(15) ?
C8 O2 C7 O1 . . . . -0.2(2) ?
C8 O2 C7 C2 . . . . -178.77(12) ?
C3 C2 C7 O1 . . . . -16.0(2) ?
C1 C2 C7 O1 . . . . 162.79(15) ?
C3 C2 C7 O2 . . . . 162.47(13) ?
C1 C2 C7 O2 . . . . -18.75(18) ?
C7 O2 C8 C9 . . . . -91.73(16) ?
N2 C1 C11 C12 . . . . -142.35(14) ?
C2 C1 C11 C12 . . . . 98.47(16) ?
N2 C1 C11 C16 . . . . 40.59(18) ?
C2 C1 C11 C16 . . . . -78.60(16) ?
C16 C11 C12 C13 . . . . 2.6(2) ?
C1 C11 C12 C13 . . . . -174.50(14) ?
C11 C12 C13 C14 . . . . -1.8(2) ?
C12 C13 C14 C15 . . . . -0.8(2) ?
C12 C13 C14 Cl1 . . . . 178.85(12) ?
C13 C14 C15 C16 . . . . 2.4(2) ?
Cl1 C14 C15 C16 . . . . -177.23(12) ?
C14 C15 C16 C11 . . . . -1.5(2) ?
C12 C11 C16 C15 . . . . -0.9(2) ?
C1 C11 C16 C15 . . . . 176.17(13) ?
N3 N4 C17 O3 . . . . 6.5(2) ?
N3 N4 C17 C18 . . . . -175.14(12) ?
O3 C17 C18 C19 . . . . 159.59(15) ?
N4 C17 C18 C19 . . . . -18.8(2) ?
O3 C17 C18 C23 . . . . -18.5(2) ?
N4 C17 C18 C23 . . . . 163.08(13) ?
C23 C18 C19 C20 . . . . -1.2(2) ?
C17 C18 C19 C20 . . . . -179.26(14) ?
C18 C19 C20 C21 . . . . 0.3(2) ?
C19 C20 C21 C22 . . . . 0.4(2) ?
C19 C20 C21 Cl2 . . . . -179.59(12) ?
C20 C21 C22 C23 . . . . -0.3(2) ?
Cl2 C21 C22 C23 . . . . 179.70(13) ?
C21 C22 C23 C18 . . . . -0.6(2) ?
C19 C18 C23 C22 . . . . 1.3(2) ?
C17 C18 C23 C22 . . . . 179.48(14) ?

_cod_database_fobs_code 2244137
